data_7205164
loop_
_publ_author_name
'Liu, Qing-Xiang'
'Chen, Ai-Hui'
'Zhao, Xiao-Jun'
'Zang, Yan'
'Wu, Xiu-Mei'
'Wang, Xiu-Guang'
'Guo, Jian-Hua'

_publ_section_title
;
 N-Heterocyclic carbene copper(i), mercury(ii) and silver(i) complexes
 containing durene linker: synthesis and structural studies
;
_journal_issue 1
_journal_name_full CrystEngComm
_journal_page_first 293
_journal_paper_doi 10.1039/c0ce00142b
_journal_volume 13
_journal_year 2011
_chemical_formula_sum 'C30 H42 Ag2 N6'
_chemical_formula_weight 702.43
_chemical_name_systematic
;
?
;
_space_group_IT_number 2
_symmetry_cell_setting triclinic
_symmetry_space_group_name_Hall '-P 1'
_symmetry_space_group_name_H-M 'P -1'
_atom_sites_solution_hydrogens geom
_atom_sites_solution_primary direct
_atom_sites_solution_secondary difmap
_audit_creation_method SHELXL-97
_cell_angle_alpha 98.1050(10)
_cell_angle_beta 95.9220(10)
_cell_angle_gamma 107.0280(10)
_cell_formula_units_Z 2
_cell_length_a 10.9505(6)
_cell_length_b 14.8255(7)
_cell_length_c 19.4605(9)
_cell_measurement_reflns_used 4518
_cell_measurement_temperature 296(2)
_cell_measurement_theta_max 23.27
_cell_measurement_theta_min 2.33
_cell_volume 2955.6(3)
_computing_cell_refinement 'Bruker SMART'
_computing_data_collection 'Bruker SMART'
_computing_data_reduction 'Bruker SAINT'
_computing_molecular_graphics 'Bruker SHELXTL'
_computing_publication_material 'Bruker SHELXTL'
_computing_structure_refinement 'SHELXL-97 (Sheldrick, 1997)'
_computing_structure_solution 'SHELXS-97 (Sheldrick, 1990)'
_diffrn_ambient_temperature 296(2)
_diffrn_measured_fraction_theta_full 0.994
_diffrn_measured_fraction_theta_max 0.994
_diffrn_measurement_device_type 'CCD area detector'
_diffrn_measurement_method 'phi and omega scans'
_diffrn_radiation_monochromator graphite
_diffrn_radiation_source 'fine-focus sealed tube'
_diffrn_radiation_type MoK\a
_diffrn_radiation_wavelength 0.71073
_diffrn_reflns_av_R_equivalents 0.0148
_diffrn_reflns_av_sigmaI/netI 0.0337
_diffrn_reflns_limit_h_max 13
_diffrn_reflns_limit_h_min -9
_diffrn_reflns_limit_k_max 17
_diffrn_reflns_limit_k_min -17
_diffrn_reflns_limit_l_max 21
_diffrn_reflns_limit_l_min -23
_diffrn_reflns_number 15297
_diffrn_reflns_theta_full 25.03
_diffrn_reflns_theta_max 25.03
_diffrn_reflns_theta_min 1.07
_exptl_absorpt_coefficient_mu 1.355
_exptl_absorpt_correction_T_max 0.763
_exptl_absorpt_correction_T_min 0.691
_exptl_absorpt_correction_type multi-scan
_exptl_absorpt_process_details SADABS
_exptl_crystal_colour COLORLESS
_exptl_crystal_density_diffrn 1.559
_exptl_crystal_density_method 'not measured'
_exptl_crystal_description BLOCK
_exptl_crystal_F_000 1398.0
_exptl_crystal_size_max 0.28
_exptl_crystal_size_mid 0.26
_exptl_crystal_size_min 0.20
_refine_diff_density_max 0.682
_refine_diff_density_min -0.658
_refine_diff_density_rms 0.084
_refine_ls_extinction_method none
_refine_ls_goodness_of_fit_ref 1.020
_refine_ls_hydrogen_treatment constr
_refine_ls_matrix_type full
_refine_ls_number_parameters 690
_refine_ls_number_reflns 10382
_refine_ls_number_restraints 113
_refine_ls_restrained_S_all 1.037
_refine_ls_R_factor_all 0.0823
_refine_ls_R_factor_gt 0.0488
_refine_ls_shift/su_max 0.002
_refine_ls_shift/su_mean 0.000
_refine_ls_structure_factor_coef Fsqd
_refine_ls_weighting_details 'calc w=1/[\s^2^(Fo^2^)+(0.0911P)^2^+2.0297P] where P=(Fo^2^+2Fc^2^)/3'
_refine_ls_weighting_scheme calc
_refine_ls_wR_factor_gt 0.1413
_refine_ls_wR_factor_ref 0.1698
_reflns_number_gt 6554
_reflns_number_total 10444
_reflns_threshold_expression >2sigma(I)
_cod_data_source_file C0CE00142B.TXT
_cod_data_source_block 2e(2)
_cod_depositor_comments
;
The following automatic conversions were performed:
'_symmetry_cell_setting' value 'Triclinic' changed to 'triclinic'
according to '/home/saulius/struct/CIF-dictionaries/cif_core.dic'
dictionary named 'cif_core.dic' version 2.4.1 from
2010-06-29.

'_exptl_absorpt_correction_type' value 'MULTI-SCAN' changed
to 'multi-scan' according to
'/home/saulius/struct/CIF-dictionaries/cif_core.dic' dictionary named
'cif_core.dic' version 2.4.1 from 2010-06-29.

Automatic conversion script
Id: cif_fix_enum 1555 2011-01-17 13:19:09Z saulius 
;
_cod_original_sg_symbol_H-M P-1
_cod_database_code 7205164

loop_
_symmetry_equiv_pos_as_xyz
'x, y, z'
'-x, -y, -z'

loop_
_atom_site_label
_atom_site_type_symbol
_atom_site_fract_x
_atom_site_fract_y
_atom_site_fract_z
_atom_site_U_iso_or_equiv
_atom_site_adp_type
_atom_site_occupancy
_atom_site_symmetry_multiplicity
_atom_site_calc_flag
_atom_site_refinement_flags
_atom_site_disorder_assembly
_atom_site_disorder_group
Ag1 Ag 0.76019(5) 0.99796(3) 0.09961(3) 0.07945(19) Uani 1 1 d . . .
Ag2 Ag 0.90056(6) 1.01068(4) 0.26863(3) 0.0845(2) Uani 1 1 d . . .
Ag3 Ag -0.06140(6) 0.50148(4) 0.24826(3) 0.0876(2) Uani 1 1 d . . .
Ag4 Ag 0.22736(6) 0.64773(4) 0.32159(4) 0.0981(2) Uani 1 1 d . . .
N1 N 0.4819(7) 1.0081(5) 0.0893(3) 0.0838(16) Uani 1 1 d . . .
N2 N 0.4788(5) 0.8642(4) 0.0913(3) 0.0750(14) Uani 1 1 d . . .
N3 N 1.0924(5) 0.8914(4) 0.2625(3) 0.0691(13) Uani 1 1 d . . .
N4 N 1.1931(5) 1.0415(4) 0.2804(3) 0.0734(14) Uani 1 1 d . . .
N5 N 1.1709(7) 1.0859(8) 0.1098(5) 0.134(3) Uani 1 1 d . . .
N6 N 0.5879(14) 1.0819(14) 0.3377(9) 0.281(10) Uani 1 1 d D . .
N7 N 0.3270(7) 0.6136(5) 0.4669(4) 0.104(2) Uani 1 1 d . A .
N8 N 0.2918(8) 0.7431(5) 0.4790(5) 0.126(3) Uani 1 1 d D . .
N9 N -0.1052(5) 0.4262(4) 0.0894(3) 0.0752(14) Uani 1 1 d . . .
N10 N -0.0496(6) 0.3266(4) 0.1439(3) 0.0771(15) Uani 1 1 d . . .
N11 N 0.2053(10) 0.6255(9) 0.1164(6) 0.158(4) Uani 1 1 d . . .
N12 N -0.2757(11) 0.5604(9) 0.3940(5) 0.163(4) Uani 1 1 d . . .
C1 C 0.5713(10) 1.3078(7) 0.2494(5) 0.131(4) Uani 1 1 d . . .
H1A H 0.4858 1.2972 0.2613 0.197 Uiso 1 1 calc R . .
H1B H 0.6123 1.3753 0.2522 0.197 Uiso 1 1 calc R . .
H1C H 0.6209 1.2839 0.2817 0.197 Uiso 1 1 calc R . .
C2 C 0.5631(13) 1.2565(9) 0.1762(6) 0.161(5) Uani 1 1 d . . .
H2A H 0.4999 1.2732 0.1460 0.193 Uiso 1 1 calc R . .
H2B H 0.6460 1.2817 0.1610 0.193 Uiso 1 1 calc R . .
C3 C 0.5330(15) 1.1634(8) 0.1652(5) 0.174(6) Uani 1 1 d . . .
H3A H 0.4484 1.1381 0.1786 0.209 Uiso 1 1 calc R . .
H3B H 0.5939 1.1467 0.1969 0.209 Uiso 1 1 calc R . .
C4 C 0.5297(10) 1.1113(6) 0.0920(4) 0.108(3) Uani 1 1 d . . .
H4A H 0.4740 1.1298 0.0585 0.130 Uiso 1 1 calc R . .
H4B H 0.6160 1.1288 0.0794 0.130 Uiso 1 1 calc R . .
C5 C 0.3550(8) 0.9549(8) 0.0876(4) 0.099(3) Uani 1 1 d . . .
H5 H 0.2845 0.9777 0.0856 0.119 Uiso 1 1 calc R . .
C6 C 0.3517(8) 0.8653(7) 0.0894(4) 0.100(2) Uani 1 1 d . . .
H6 H 0.2791 0.8135 0.0894 0.120 Uiso 1 1 calc R . .
C7 C 0.5620(7) 0.9524(5) 0.0922(3) 0.0739(17) Uani 1 1 d . . .
C8 C 0.5120(7) 0.7743(5) 0.0858(4) 0.0811(19) Uani 1 1 d . . .
H8A H 0.5162 0.7522 0.0370 0.097 Uiso 1 1 calc R . .
H8B H 0.4437 0.7259 0.1002 0.097 Uiso 1 1 calc R . .
C9 C 0.6384(6) 0.7842(4) 0.1295(3) 0.0628(15) Uani 1 1 d . . .
C10 C 0.6447(6) 0.7895(4) 0.2006(3) 0.0655(15) Uani 1 1 d . . .
C11 C 0.7594(6) 0.7931(4) 0.2420(3) 0.0677(16) Uani 1 1 d . . .
C12 C 0.8676(6) 0.7941(4) 0.2094(3) 0.0646(15) Uani 1 1 d . . .
C13 C 0.8627(6) 0.7914(4) 0.1377(4) 0.0667(16) Uani 1 1 d . . .
C14 C 0.7455(7) 0.7848(4) 0.0966(3) 0.0660(16) Uani 1 1 d . . .
C15 C 0.7414(8) 0.7786(6) 0.0171(4) 0.092(2) Uani 1 1 d . . .
H15A H 0.7997 0.8363 0.0077 0.138 Uiso 1 1 d R . .
H15B H 0.6552 0.7712 -0.0043 0.138 Uiso 1 1 d R . .
H15C H 0.7665 0.7245 -0.0018 0.138 Uiso 1 1 d R . .
C16 C 0.5302(7) 0.7945(6) 0.2372(4) 0.091(2) Uani 1 1 d . . .
H16A H 0.4514 0.7576 0.2068 0.137 Uiso 1 1 d R . .
H16B H 0.5318 0.8601 0.2482 0.137 Uiso 1 1 d R . .
H16C H 0.5351 0.7690 0.2797 0.137 Uiso 1 1 d R . .
C17 C 0.7617(8) 0.7960(6) 0.3213(4) 0.097(2) Uani 1 1 d . . .
H17A H 0.7259 0.7322 0.3300 0.145 Uiso 1 1 calc R . .
H17B H 0.7115 0.8351 0.3386 0.145 Uiso 1 1 calc R . .
H17C H 0.8493 0.8226 0.3448 0.145 Uiso 1 1 calc R . .
C18 C 0.9821(7) 0.7959(6) 0.1043(4) 0.092(2) Uani 1 1 d . . .
H18A H 0.9594 0.7507 0.0609 0.138 Uiso 1 1 d R . .
H18B H 1.0436 0.7803 0.1355 0.138 Uiso 1 1 d R . .
H18C H 1.0195 0.8594 0.0952 0.138 Uiso 1 1 d R . .
C19 C 0.9928(6) 0.7983(5) 0.2541(4) 0.082(2) Uani 1 1 d . . .
H19A H 0.9748 0.7851 0.3000 0.099 Uiso 1 1 calc R . .
H19B H 1.0252 0.7488 0.2323 0.099 Uiso 1 1 calc R . .
C20 C 1.2227(7) 0.9024(5) 0.2681(4) 0.0806(19) Uani 1 1 d . . .
H20 H 1.2606 0.8537 0.2651 0.097 Uiso 1 1 calc R . .
C21 C 1.2834(7) 0.9961(6) 0.2788(4) 0.0808(19) Uani 1 1 d . . .
H21 H 1.3723 1.0252 0.2842 0.097 Uiso 1 1 calc R . .
C22 C 1.0719(6) 0.9785(4) 0.2698(3) 0.0684(16) Uani 1 1 d . . .
C23 C 1.2204(8) 1.1471(5) 0.2895(4) 0.092(2) Uani 1 1 d . . .
H23A H 1.2732 1.1709 0.2548 0.111 Uiso 1 1 calc R . .
H23B H 1.1394 1.1606 0.2802 0.111 Uiso 1 1 calc R . .
C24 C 1.2863(11) 1.1991(7) 0.3590(5) 0.128(3) Uani 1 1 d . . .
H24A H 1.3676 1.1856 0.3669 0.154 Uiso 1 1 calc R . .
H24B H 1.3074 1.2671 0.3576 0.154 Uiso 1 1 calc R . .
C25 C 1.2253(16) 1.1831(9) 0.4178(6) 0.184(6) Uani 1 1 d . . .
H25A H 1.2075 1.1158 0.4209 0.221 Uiso 1 1 calc R . .
H25B H 1.1426 1.1945 0.4097 0.221 Uiso 1 1 calc R . .
C26 C 1.2965(17) 1.2420(10) 0.4884(6) 0.207(7) Uani 1 1 d . . .
H26A H 1.3626 1.2164 0.5050 0.310 Uiso 1 1 calc R . .
H26B H 1.2367 1.2396 0.5214 0.310 Uiso 1 1 calc R . .
H26C H 1.3352 1.3073 0.4833 0.310 Uiso 1 1 calc R . .
C27 C 0.9475(7) 1.0530(5) 0.0992(4) 0.086(2) Uani 1 1 d D . .
C28 C 1.0680(8) 1.0694(5) 0.1046(4) 0.085(2) Uani 1 1 d D . .
C29 C 0.7507(10) 1.0503(6) 0.2771(6) 0.110(3) Uani 1 1 d D . .
C30 C 0.6590(11) 1.0699(7) 0.3051(5) 0.116(4) Uani 1 1 d D . .
C31 C -0.1109(8) 0.3485(6) 0.0394(4) 0.092(2) Uani 1 1 d . . .
H31 H -0.1340 0.3416 -0.0088 0.111 Uiso 1 1 calc R . .
C32 C -0.0771(8) 0.2853(5) 0.0732(4) 0.087(2) Uani 1 1 d . . .
H32 H -0.0727 0.2256 0.0534 0.105 Uiso 1 1 calc R . .
C33 C -0.0684(6) 0.4135(4) 0.1545(4) 0.0717(17) Uani 1 1 d . . .
C34 C -0.0067(9) 0.2769(5) 0.1972(4) 0.099(2) Uani 1 1 d . . .
H34A H 0.0360 0.2337 0.1757 0.119 Uiso 1 1 calc R . .
H34B H -0.0815 0.2386 0.2142 0.119 Uiso 1 1 calc R . .
C35 C 0.0861(8) 0.3467(4) 0.2591(4) 0.0749(18) Uani 1 1 d . . .
C36 C 0.0432(7) 0.3567(5) 0.3241(4) 0.0785(19) Uani 1 1 d . . .
C37 C 0.1285(8) 0.4155(5) 0.3826(4) 0.084(2) Uani 1 1 d . . .
C38 C 0.2544(8) 0.4638(5) 0.3741(4) 0.082(2) Uani 1 1 d . . .
C39 C 0.2966(7) 0.4572(5) 0.3085(4) 0.084(2) Uani 1 1 d . . .
C40 C 0.2100(8) 0.3949(5) 0.2502(4) 0.0786(18) Uani 1 1 d . . .
C41 C 0.2514(9) 0.3834(7) 0.1798(5) 0.119(3) Uani 1 1 d . . .
H41A H 0.2095 0.3190 0.1552 0.178 Uiso 1 1 calc R . .
H41B H 0.3434 0.3964 0.1853 0.178 Uiso 1 1 calc R . .
H41C H 0.2279 0.4275 0.1534 0.178 Uiso 1 1 calc R . .
C42 C -0.0948(9) 0.3082(7) 0.3347(5) 0.125(3) Uani 1 1 d . . .
H42A H -0.0952 0.2621 0.3648 0.187 Uiso 1 1 calc R . .
H42B H -0.1462 0.2763 0.2901 0.187 Uiso 1 1 calc R . .
H42C H -0.1300 0.3555 0.3559 0.187 Uiso 1 1 calc R . .
C43 C 0.0839(11) 0.4271(7) 0.4529(4) 0.125(3) Uani 1 1 d . . .
H43A H 0.1574 0.4481 0.4894 0.188 Uiso 1 1 calc R . .
H43B H 0.0270 0.3668 0.4590 0.188 Uiso 1 1 calc R . .
H43C H 0.0388 0.4739 0.4551 0.188 Uiso 1 1 calc R . .
C44 C 0.4310(8) 0.5154(7) 0.2991(6) 0.126(3) Uani 1 1 d . . .
H44A H 0.4624 0.5715 0.3352 0.189 Uiso 1 1 calc R . .
H44B H 0.4278 0.5342 0.2539 0.189 Uiso 1 1 calc R . .
H44C H 0.4879 0.4772 0.3023 0.189 Uiso 1 1 calc R . .
C45 C 0.3508(9) 0.5215(6) 0.4385(5) 0.113(3) Uani 1 1 d . . .
H45A H 0.3463 0.4827 0.4749 0.135 Uiso 1 1 calc R . .
H45B H 0.4373 0.5361 0.4264 0.135 Uiso 1 1 calc R . .
C46 C 0.3561(11) 0.6509(8) 0.5374(5) 0.131(4) Uani 1 1 d . . .
H46 H 0.3866 0.6237 0.5730 0.158 Uiso 1 1 calc R A .
C47 C 0.3319(11) 0.7337(7) 0.5442(6) 0.136(4) Uani 1 1 d D A .
H47 H 0.3408 0.7765 0.5856 0.163 Uiso 1 1 calc R . .
C48 C 0.2860(9) 0.6699(6) 0.4297(5) 0.101(2) Uani 1 1 d D A .
C49 C 0.2637(14) 0.8318(10) 0.4643(9) 0.185(5) Uiso 0.688(11) 1 d PDU A 1
C50 C 0.1245(14) 0.8235(11) 0.4771(11) 0.189(6) Uiso 0.688(11) 1 d PDU A 1
C51 C 0.093(2) 0.9138(15) 0.4629(10) 0.225(8) Uiso 0.688(11) 1 d PDU A 1
C52 C 0.084(3) 0.9747(17) 0.5319(14) 0.269(11) Uiso 0.688(11) 1 d PDU A 1
C53 C -0.3906(17) 0.5212(12) 0.1275(9) 0.222(6) Uani 1 1 d U . .
H53A H -0.3873 0.4939 0.1693 0.333 Uiso 1 1 calc R . .
H53B H -0.4734 0.5302 0.1172 0.333 Uiso 1 1 calc R . .
H53C H -0.3240 0.5820 0.1345 0.333 Uiso 1 1 calc R . .
C54 C -0.3710(15) 0.4569(11) 0.0690(9) 0.184(4) Uani 1 1 d U . .
H54A H -0.3620 0.3996 0.0847 0.221 Uiso 1 1 calc R . .
H54B H -0.4454 0.4379 0.0324 0.221 Uiso 1 1 calc R . .
C55 C -0.2615(12) 0.5020(9) 0.0427(7) 0.155(3) Uani 1 1 d U . .
H55A H -0.2642 0.5663 0.0402 0.186 Uiso 1 1 calc R . .
H55B H -0.2720 0.4694 -0.0054 0.186 Uiso 1 1 calc R . .
C57 C 0.1901(8) 0.6448(6) 0.2199(5) 0.087(2) Uani 1 1 d U . .
C56 C -0.1289(8) 0.5126(6) 0.0744(5) 0.102(2) Uani 1 1 d U . .
H56A H -0.0705 0.5393 0.0429 0.122 Uiso 1 1 calc R . .
H56B H -0.1075 0.5588 0.1178 0.122 Uiso 1 1 calc R . .
C58 C 0.1966(9) 0.6374(7) 0.1679(7) 0.095(2) Uani 1 1 d U . .
C59 C -0.0858(10) 0.5845(7) 0.3376(5) 0.105(3) Uani 1 1 d U . .
C60 C -0.1700(15) 0.5731(8) 0.3618(7) 0.130(3) Uani 1 1 d U . .
C49' C 0.242(2) 0.8236(12) 0.4655(13) 0.186(7) Uiso 0.312(11) 1 d PDU A 2
C50' C 0.357(4) 0.9111(14) 0.461(2) 0.198(8) Uiso 0.312(11) 1 d PDU A 2
C51' C 0.332(5) 1.0037(13) 0.493(3) 0.226(11) Uiso 0.312(11) 1 d PDU A 2
C52' C 0.202(5) 0.978(3) 0.522(3) 0.238(12) Uiso 0.312(11) 1 d PDU A 2

loop_
_atom_site_aniso_label
_atom_site_aniso_U_11
_atom_site_aniso_U_22
_atom_site_aniso_U_33
_atom_site_aniso_U_23
_atom_site_aniso_U_13
_atom_site_aniso_U_12
Ag1 0.0821(4) 0.0599(3) 0.0902(4) 0.0070(3) 0.0087(3) 0.0174(2)
Ag2 0.0845(4) 0.0655(3) 0.1017(4) 0.0108(3) -0.0032(3) 0.0286(3)
Ag3 0.1053(5) 0.0663(3) 0.0881(4) 0.0037(3) 0.0062(3) 0.0294(3)
Ag4 0.1011(5) 0.0738(4) 0.1155(5) 0.0155(3) -0.0049(4) 0.0291(3)
N1 0.102(5) 0.094(4) 0.066(3) 0.005(3) 0.006(3) 0.052(4)
N2 0.064(3) 0.082(4) 0.076(4) 0.014(3) 0.003(3) 0.021(3)
N3 0.064(3) 0.064(3) 0.079(3) 0.014(3) 0.003(3) 0.022(3)
N4 0.075(4) 0.067(3) 0.070(3) 0.010(3) 0.005(3) 0.013(3)
N5 0.072(5) 0.189(9) 0.152(7) 0.047(6) 0.025(5) 0.049(5)
N6 0.204(18) 0.245(18) 0.32(3) -0.025(17) -0.083(15) 0.030(14)
N7 0.109(5) 0.086(4) 0.097(5) -0.012(4) -0.017(4) 0.026(4)
N8 0.164(8) 0.087(5) 0.116(6) -0.011(4) -0.008(5) 0.047(5)
N9 0.072(3) 0.068(3) 0.083(4) 0.019(3) 0.008(3) 0.016(3)
N10 0.092(4) 0.061(3) 0.074(4) 0.008(3) 0.000(3) 0.022(3)
N11 0.133(8) 0.188(11) 0.143(8) 0.067(8) -0.005(7) 0.025(7)
N12 0.163(9) 0.208(11) 0.127(7) 0.041(7) 0.004(6) 0.071(8)
C1 0.123(8) 0.121(7) 0.133(8) -0.031(6) -0.003(6) 0.046(6)
C2 0.216(13) 0.155(10) 0.127(9) -0.028(7) -0.025(8) 0.122(10)
C3 0.295(17) 0.123(8) 0.109(8) -0.018(6) -0.064(9) 0.124(10)
C4 0.160(8) 0.086(5) 0.092(6) 0.003(4) -0.009(5) 0.075(6)
C5 0.086(6) 0.144(8) 0.083(5) 0.010(5) 0.014(4) 0.063(6)
C6 0.068(5) 0.127(7) 0.108(6) 0.022(5) 0.007(4) 0.037(5)
C7 0.079(4) 0.080(4) 0.064(4) 0.009(3) 0.002(3) 0.033(4)
C8 0.082(5) 0.063(4) 0.087(5) 0.003(3) -0.003(4) 0.015(3)
C9 0.061(4) 0.052(3) 0.071(4) 0.011(3) 0.002(3) 0.013(3)
C10 0.060(4) 0.056(3) 0.076(4) 0.012(3) 0.014(3) 0.010(3)
C11 0.073(4) 0.055(3) 0.071(4) 0.014(3) 0.010(3) 0.013(3)
C12 0.066(4) 0.051(3) 0.077(4) 0.013(3) 0.006(3) 0.020(3)
C13 0.075(4) 0.045(3) 0.080(4) 0.008(3) 0.020(3) 0.017(3)
C14 0.084(5) 0.046(3) 0.064(4) 0.009(3) 0.008(3) 0.016(3)
C15 0.118(6) 0.088(5) 0.077(5) 0.016(4) 0.016(4) 0.042(5)
C16 0.068(4) 0.111(6) 0.096(5) 0.031(4) 0.023(4) 0.020(4)
C17 0.102(6) 0.119(6) 0.077(5) 0.029(4) 0.015(4) 0.039(5)
C18 0.095(5) 0.087(5) 0.098(5) 0.004(4) 0.039(4) 0.032(4)
C19 0.072(4) 0.066(4) 0.112(6) 0.024(4) 0.005(4) 0.026(3)
C20 0.068(4) 0.088(5) 0.089(5) 0.020(4) 0.012(4) 0.027(4)
C21 0.061(4) 0.091(5) 0.084(5) 0.018(4) 0.012(3) 0.014(4)
C22 0.077(4) 0.061(4) 0.061(4) 0.011(3) 0.006(3) 0.014(3)
C23 0.105(6) 0.064(4) 0.092(5) 0.011(4) 0.006(4) 0.007(4)
C24 0.164(10) 0.091(6) 0.114(8) 0.016(6) -0.010(7) 0.028(6)
C25 0.283(18) 0.142(10) 0.100(8) 0.021(7) 0.041(10) 0.022(11)
C26 0.33(2) 0.174(12) 0.097(8) -0.010(8) 0.043(10) 0.056(13)
C27 0.074(5) 0.060(4) 0.110(6) 0.004(4) 0.014(4) 0.007(3)
C28 0.124(7) 0.062(4) 0.075(5) 0.018(3) 0.017(5) 0.036(5)
C29 0.093(6) 0.080(5) 0.147(9) 0.000(5) -0.014(6) 0.030(5)
C30 0.144(12) 0.070(5) 0.090(7) 0.013(5) -0.044(7) -0.011(6)
C31 0.101(6) 0.094(5) 0.079(5) 0.015(4) 0.006(4) 0.030(5)
C32 0.111(6) 0.070(4) 0.070(4) -0.005(4) -0.004(4) 0.025(4)
C33 0.070(4) 0.054(3) 0.083(5) 0.011(3) 0.006(3) 0.010(3)
C34 0.140(7) 0.067(4) 0.084(5) 0.007(4) -0.012(5) 0.036(4)
C35 0.103(6) 0.058(4) 0.067(4) 0.007(3) 0.001(4) 0.036(4)
C36 0.083(5) 0.060(4) 0.089(5) 0.011(3) 0.002(4) 0.021(3)
C37 0.104(6) 0.074(4) 0.080(5) 0.017(4) 0.013(4) 0.036(4)
C38 0.093(5) 0.067(4) 0.085(5) 0.006(4) -0.016(4) 0.036(4)
C39 0.082(5) 0.084(5) 0.097(6) 0.019(4) 0.009(4) 0.044(4)
C40 0.091(5) 0.078(4) 0.078(5) 0.011(4) 0.014(4) 0.044(4)
C41 0.135(8) 0.143(8) 0.103(7) 0.013(6) 0.030(6) 0.082(7)
C42 0.125(8) 0.101(6) 0.130(8) 0.024(6) 0.025(6) 0.004(6)
C43 0.170(10) 0.126(7) 0.072(5) 0.008(5) 0.026(6) 0.037(7)
C44 0.085(6) 0.116(7) 0.177(10) 0.012(7) 0.022(6) 0.037(5)
C45 0.125(7) 0.099(6) 0.102(6) -0.012(5) -0.037(5) 0.047(5)
C46 0.147(9) 0.114(8) 0.094(7) -0.015(6) -0.031(6) 0.015(7)
C47 0.173(11) 0.093(7) 0.115(8) -0.020(6) 0.000(7) 0.026(7)
C48 0.106(6) 0.079(5) 0.111(6) 0.007(5) -0.002(5) 0.028(5)
C53 0.264(10) 0.193(9) 0.207(9) 0.040(7) 0.072(8) 0.054(7)
C54 0.180(7) 0.163(7) 0.217(7) 0.045(6) 0.033(6) 0.058(6)
C55 0.149(6) 0.139(6) 0.190(6) 0.046(5) 0.024(5) 0.057(5)
C57 0.086(4) 0.081(4) 0.092(5) 0.023(4) 0.002(4) 0.023(3)
C56 0.094(5) 0.099(5) 0.127(5) 0.044(4) 0.013(4) 0.041(4)
C58 0.080(4) 0.085(4) 0.113(6) 0.008(5) 0.017(5) 0.019(3)
C59 0.118(6) 0.101(5) 0.108(5) 0.023(4) 0.032(4) 0.046(5)
C60 0.154(7) 0.119(5) 0.124(6) 0.035(5) -0.006(5) 0.055(6)

loop_
_atom_type_symbol
_atom_type_description
_atom_type_scat_dispersion_real
_atom_type_scat_dispersion_imag
_atom_type_scat_source
C C 0.0033 0.0016 'International Tables Vol C Tables 4.2.6.8 and 6.1.1.4'
H H 0.0000 0.0000 'International Tables Vol C Tables 4.2.6.8 and 6.1.1.4'
N N 0.0061 0.0033 'International Tables Vol C Tables 4.2.6.8 and 6.1.1.4'
Ag Ag -0.8971 1.1015 'International Tables Vol C Tables 4.2.6.8 and 6.1.1.4'

loop_
_geom_angle_atom_site_label_1
_geom_angle_atom_site_label_2
_geom_angle_atom_site_label_3
_geom_angle
_geom_angle_site_symmetry_1
_geom_angle_site_symmetry_3
_geom_angle_publ_flag
C27 Ag1 C7 173.0(3) . . ?
C29 Ag2 C22 173.6(3) . . ?
C33 Ag3 C59 170.9(3) . . ?
C33 Ag3 Ag4 115.96(18) . . ?
C59 Ag3 Ag4 72.8(3) . . ?
C57 Ag4 C48 171.8(3) . . ?
C57 Ag4 Ag3 66.6(2) . . ?
C48 Ag4 Ag3 120.9(2) . . ?
C7 N1 C5 111.4(7) . . ?
C7 N1 C4 122.8(7) . . ?
C5 N1 C4 125.7(7) . . ?
C7 N2 C6 112.0(7) . . ?
C7 N2 C8 125.7(6) . . ?
C6 N2 C8 122.1(7) . . ?
C22 N3 C20 110.7(5) . . ?
C22 N3 C19 125.8(5) . . ?
C20 N3 C19 123.4(6) . . ?
C21 N4 C22 111.6(6) . . ?
C21 N4 C23 125.0(6) . . ?
C22 N4 C23 123.3(6) . . ?
C48 N7 C46 112.6(8) . . ?
C48 N7 C45 126.4(7) . . ?
C46 N7 C45 120.8(8) . . ?
C48 N8 C47 114.2(8) . . ?
C48 N8 C49' 123.7(11) . . ?
C47 N8 C49' 121.6(11) . . ?
C48 N8 C49 124.0(10) . . ?
C47 N8 C49 121.7(9) . . ?
C49' N8 C49 9.1(12) . . ?
C33 N9 C31 111.4(6) . . ?
C33 N9 C56 123.6(6) . . ?
C31 N9 C56 125.0(7) . . ?
C33 N10 C32 111.5(6) . . ?
C33 N10 C34 127.5(6) . . ?
C32 N10 C34 121.0(6) . . ?
C2 C1 H1A 109.5 . . ?
C2 C1 H1B 109.5 . . ?
H1A C1 H1B 109.5 . . ?
C2 C1 H1C 109.5 . . ?
H1A C1 H1C 109.5 . . ?
H1B C1 H1C 109.5 . . ?
C3 C2 C1 118.3(12) . . ?
C3 C2 H2A 107.7 . . ?
C1 C2 H2A 107.7 . . ?
C3 C2 H2B 107.7 . . ?
C1 C2 H2B 107.7 . . ?
H2A C2 H2B 107.1 . . ?
C2 C3 C4 118.6(11) . . ?
C2 C3 H3A 107.7 . . ?
C4 C3 H3A 107.7 . . ?
C2 C3 H3B 107.7 . . ?
C4 C3 H3B 107.7 . . ?
H3A C3 H3B 107.1 . . ?
N1 C4 C3 109.9(8) . . ?
N1 C4 H4A 109.7 . . ?
C3 C4 H4A 109.7 . . ?
N1 C4 H4B 109.7 . . ?
C3 C4 H4B 109.7 . . ?
H4A C4 H4B 108.2 . . ?
C6 C5 N1 107.6(7) . . ?
C6 C5 H5 126.2 . . ?
N1 C5 H5 126.2 . . ?
C5 C6 N2 106.2(8) . . ?
C5 C6 H6 126.9 . . ?
N2 C6 H6 126.9 . . ?
N2 C7 N1 102.8(6) . . ?
N2 C7 Ag1 130.5(5) . . ?
N1 C7 Ag1 126.8(5) . . ?
N2 C8 C9 113.6(5) . . ?
N2 C8 H8A 108.8 . . ?
C9 C8 H8A 108.9 . . ?
N2 C8 H8B 108.9 . . ?
C9 C8 H8B 108.9 . . ?
H8A C8 H8B 107.7 . . ?
C10 C9 C14 121.3(6) . . ?
C10 C9 C8 119.4(6) . . ?
C14 C9 C8 119.3(6) . . ?
C9 C10 C11 120.4(6) . . ?
C9 C10 C16 121.4(6) . . ?
C11 C10 C16 118.2(6) . . ?
C12 C11 C10 118.7(6) . . ?
C12 C11 C17 122.4(6) . . ?
C10 C11 C17 118.9(6) . . ?
C13 C12 C11 121.1(6) . . ?
C13 C12 C19 119.9(6) . . ?
C11 C12 C19 119.0(6) . . ?
C12 C13 C14 119.4(6) . . ?
C12 C13 C18 120.0(6) . . ?
C14 C13 C18 120.6(6) . . ?
C9 C14 C13 119.1(6) . . ?
C9 C14 C15 122.5(6) . . ?
C13 C14 C15 118.4(6) . . ?
C14 C15 H15A 109.5 . . ?
C14 C15 H15B 109.5 . . ?
H15A C15 H15B 109.5 . . ?
C14 C15 H15C 109.5 . . ?
H15A C15 H15C 109.5 . . ?
H15B C15 H15C 109.5 . . ?
C10 C16 H16A 109.5 . . ?
C10 C16 H16B 109.5 . . ?
H16A C16 H16B 109.5 . . ?
C10 C16 H16C 109.5 . . ?
H16A C16 H16C 109.5 . . ?
H16B C16 H16C 109.5 . . ?
C11 C17 H17A 109.5 . . ?
C11 C17 H17B 109.5 . . ?
H17A C17 H17B 109.5 . . ?
C11 C17 H17C 109.5 . . ?
H17A C17 H17C 109.5 . . ?
H17B C17 H17C 109.5 . . ?
C13 C18 H18A 109.5 . . ?
C13 C18 H18B 109.5 . . ?
H18A C18 H18B 109.5 . . ?
C13 C18 H18C 109.5 . . ?
H18A C18 H18C 109.5 . . ?
H18B C18 H18C 109.5 . . ?
N3 C19 C12 112.6(5) . . ?
N3 C19 H19A 109.1 . . ?
C12 C19 H19A 109.1 . . ?
N3 C19 H19B 109.1 . . ?
C12 C19 H19B 109.1 . . ?
H19A C19 H19B 107.8 . . ?
C21 C20 N3 106.6(7) . . ?
C21 C20 H20 126.7 . . ?
N3 C20 H20 126.7 . . ?
C20 C21 N4 107.8(6) . . ?
C20 C21 H21 126.1 . . ?
N4 C21 H21 126.1 . . ?
N4 C22 N3 103.3(6) . . ?
N4 C22 Ag2 127.0(5) . . ?
N3 C22 Ag2 129.6(5) . . ?
C24 C23 N4 114.3(7) . . ?
C24 C23 H23A 108.7 . . ?
N4 C23 H23A 108.7 . . ?
C24 C23 H23B 108.7 . . ?
N4 C23 H23B 108.7 . . ?
H23A C23 H23B 107.6 . . ?
C25 C24 C23 119.8(10) . . ?
C25 C24 H24A 107.4 . . ?
C23 C24 H24A 107.4 . . ?
C25 C24 H24B 107.4 . . ?
C23 C24 H24B 107.4 . . ?
H24A C24 H24B 106.9 . . ?
C24 C25 C26 117.4(13) . . ?
C24 C25 H25A 108.0 . . ?
C26 C25 H25A 108.0 . . ?
C24 C25 H25B 108.0 . . ?
C26 C25 H25B 108.0 . . ?
H25A C25 H25B 107.2 . . ?
C25 C26 H26A 109.5 . . ?
C25 C26 H26B 109.5 . . ?
H26A C26 H26B 109.5 . . ?
C25 C26 H26C 109.5 . . ?
H26A C26 H26C 109.5 . . ?
H26B C26 H26C 109.5 . . ?
C28 C27 Ag1 165.7(6) . . ?
N5 C28 C27 178.2(10) . . ?
C30 C29 Ag2 158.9(10) . . ?
N6 C30 C29 169.1(18) . . ?
C32 C31 N9 107.3(7) . . ?
C32 C31 H31 126.4 . . ?
N9 C31 H31 126.4 . . ?
C31 C32 N10 106.0(7) . . ?
C31 C32 H32 127.0 . . ?
N10 C32 H32 127.0 . . ?
N9 C33 N10 103.8(6) . . ?
N9 C33 Ag3 127.0(5) . . ?
N10 C33 Ag3 128.9(5) . . ?
N10 C34 C35 112.2(6) . . ?
N10 C34 H34A 109.2 . . ?
C35 C34 H34A 109.2 . . ?
N10 C34 H34B 109.2 . . ?
C35 C34 H34B 109.2 . . ?
H34A C34 H34B 107.9 . . ?
C40 C35 C36 122.0(6) . . ?
C40 C35 C34 119.6(7) . . ?
C36 C35 C34 118.4(7) . . ?
C37 C36 C35 119.5(7) . . ?
C37 C36 C42 117.3(7) . . ?
C35 C36 C42 123.1(7) . . ?
C38 C37 C36 118.8(7) . . ?
C38 C37 C43 121.0(8) . . ?
C36 C37 C43 120.2(8) . . ?
C37 C38 C39 122.0(7) . . ?
C37 C38 C45 119.0(8) . . ?
C39 C38 C45 118.9(8) . . ?
C38 C39 C40 118.4(7) . . ?
C38 C39 C44 121.5(8) . . ?
C40 C39 C44 120.1(8) . . ?
C35 C40 C39 119.2(7) . . ?
C35 C40 C41 120.3(7) . . ?
C39 C40 C41 120.5(8) . . ?
C40 C41 H41A 109.5 . . ?
C40 C41 H41B 109.5 . . ?
H41A C41 H41B 109.5 . . ?
C40 C41 H41C 109.5 . . ?
H41A C41 H41C 109.5 . . ?
H41B C41 H41C 109.5 . . ?
C36 C42 H42A 109.5 . . ?
C36 C42 H42B 109.5 . . ?
H42A C42 H42B 109.5 . . ?
C36 C42 H42C 109.5 . . ?
H42A C42 H42C 109.5 . . ?
H42B C42 H42C 109.5 . . ?
C37 C43 H43A 109.5 . . ?
C37 C43 H43B 109.5 . . ?
H43A C43 H43B 109.5 . . ?
C37 C43 H43C 109.5 . . ?
H43A C43 H43C 109.5 . . ?
H43B C43 H43C 109.5 . . ?
C39 C44 H44A 109.5 . . ?
C39 C44 H44B 109.5 . . ?
H44A C44 H44B 109.5 . . ?
C39 C44 H44C 109.5 . . ?
H44A C44 H44C 109.5 . . ?
H44B C44 H44C 109.5 . . ?
N7 C45 C38 113.0(6) . . ?
N7 C45 H45A 109.0 . . ?
C38 C45 H45A 109.0 . . ?
N7 C45 H45B 109.0 . . ?
C38 C45 H45B 109.0 . . ?
H45A C45 H45B 107.8 . . ?
C47 C46 N7 105.6(10) . . ?
C47 C46 H46 127.2 . . ?
N7 C46 H46 127.2 . . ?
C46 C47 N8 105.6(9) . . ?
C46 C47 H47 127.2 . . ?
N8 C47 H47 127.2 . . ?
N7 C48 N8 101.9(8) . . ?
N7 C48 Ag4 128.6(6) . . ?
N8 C48 Ag4 129.6(7) . . ?
N8 C49 C50 108.3(9) . . ?
C51 C50 C49 109.6(9) . . ?
C50 C51 C52 110.5(10) . . ?
C54 C53 H53A 109.5 . . ?
C54 C53 H53B 109.5 . . ?
H53A C53 H53B 109.5 . . ?
C54 C53 H53C 109.5 . . ?
H53A C53 H53C 109.5 . . ?
H53B C53 H53C 109.5 . . ?
C55 C54 C53 110.1(14) . . ?
C55 C54 H54A 109.6 . . ?
C53 C54 H54A 109.6 . . ?
C55 C54 H54B 109.6 . . ?
C53 C54 H54B 109.6 . . ?
H54A C54 H54B 108.2 . . ?
C54 C55 C56 124.3(12) . . ?
C54 C55 H55A 106.2 . . ?
C56 C55 H55A 106.2 . . ?
C54 C55 H55B 106.2 . . ?
C56 C55 H55B 106.2 . . ?
H55A C55 H55B 106.4 . . ?
C58 C57 Ag4 162.0(10) . . ?
N9 C56 C55 116.1(8) . . ?
N9 C56 H56A 108.3 . . ?
C55 C56 H56A 108.3 . . ?
N9 C56 H56B 108.3 . . ?
C55 C56 H56B 108.3 . . ?
H56A C56 H56B 107.4 . . ?
N11 C58 C57 175.6(16) . . ?
C60 C59 Ag3 126.8(11) . . ?
C59 C60 N12 178.5(17) . . ?
N8 C49' C50' 108.9(10) . . ?
C51' C50' C49' 109.4(9) . . ?
C50' C51' C52' 109.5(10) . . ?

loop_
_geom_bond_atom_site_label_1
_geom_bond_atom_site_label_2
_geom_bond_distance
_geom_bond_site_symmetry_2
_geom_bond_publ_flag
Ag1 C27 1.975(7) . ?
Ag1 C7 2.058(7) . ?
Ag2 C29 1.913(10) . ?
Ag2 C22 2.066(7) . ?
Ag3 C33 2.068(7) . ?
Ag3 C59 2.072(10) . ?
Ag3 Ag4 3.3041(9) . ?
Ag4 C57 1.970(9) . ?
Ag4 C48 2.086(9) . ?
N1 C7 1.372(8) . ?
N1 C5 1.377(10) . ?
N1 C4 1.456(10) . ?
N2 C7 1.353(8) . ?
N2 C6 1.393(9) . ?
N2 C8 1.473(9) . ?
N3 C22 1.365(8) . ?
N3 C20 1.378(8) . ?
N3 C19 1.462(8) . ?
N4 C21 1.350(9) . ?
N4 C22 1.356(8) . ?
N4 C23 1.486(9) . ?
N5 C28 1.071(9) . ?
N6 C30 1.092(5) . ?
N7 C48 1.321(10) . ?
N7 C46 1.372(11) . ?
N7 C45 1.505(10) . ?
N8 C48 1.324(10) . ?
N8 C47 1.341(12) . ?
N8 C49' 1.491(9) . ?
N8 C49 1.493(8) . ?
N9 C33 1.346(8) . ?
N9 C31 1.380(9) . ?
N9 C56 1.442(9) . ?
N10 C33 1.353(8) . ?
N10 C32 1.389(8) . ?
N10 C34 1.469(9) . ?
N11 C58 1.012(12) . ?
N12 C60 1.351(16) . ?
C1 C2 1.499(13) . ?
C1 H1A 0.9600 . ?
C1 H1B 0.9600 . ?
C1 H1C 0.9600 . ?
C2 C3 1.303(14) . ?
C2 H2A 0.9700 . ?
C2 H2B 0.9700 . ?
C3 C4 1.513(12) . ?
C3 H3A 0.9700 . ?
C3 H3B 0.9700 . ?
C4 H4A 0.9700 . ?
C4 H4B 0.9700 . ?
C5 C6 1.323(12) . ?
C5 H5 0.9300 . ?
C6 H6 0.9300 . ?
C8 C9 1.505(9) . ?
C8 H8A 0.9700 . ?
C8 H8B 0.9700 . ?
C9 C10 1.368(9) . ?
C9 C14 1.392(9) . ?
C10 C11 1.403(9) . ?
C10 C16 1.520(9) . ?
C11 C12 1.397(9) . ?
C11 C17 1.536(9) . ?
C12 C13 1.386(9) . ?
C12 C19 1.526(9) . ?
C13 C14 1.410(9) . ?
C13 C18 1.508(9) . ?
C14 C15 1.531(9) . ?
C15 H15A 0.9600 . ?
C15 H15B 0.9600 . ?
C15 H15C 0.9600 . ?
C16 H16A 0.9600 . ?
C16 H16B 0.9600 . ?
C16 H16C 0.9600 . ?
C17 H17A 0.9600 . ?
C17 H17B 0.9600 . ?
C17 H17C 0.9600 . ?
C18 H18A 0.9600 . ?
C18 H18B 0.9600 . ?
C18 H18C 0.9600 . ?
C19 H19A 0.9700 . ?
C19 H19B 0.9700 . ?
C20 C21 1.328(10) . ?
C20 H20 0.9300 . ?
C21 H21 0.9300 . ?
C23 C24 1.458(11) . ?
C23 H23A 0.9700 . ?
C23 H23B 0.9700 . ?
C24 C25 1.397(15) . ?
C24 H24A 0.9700 . ?
C24 H24B 0.9700 . ?
C25 C26 1.517(16) . ?
C25 H25A 0.9700 . ?
C25 H25B 0.9700 . ?
C26 H26A 0.9600 . ?
C26 H26B 0.9600 . ?
C26 H26C 0.9600 . ?
C27 C28 1.259(5) . ?
C29 C30 1.276(5) . ?
C31 C32 1.332(10) . ?
C31 H31 0.9300 . ?
C32 H32 0.9300 . ?
C34 C35 1.528(10) . ?
C34 H34A 0.9700 . ?
C34 H34B 0.9700 . ?
C35 C40 1.378(10) . ?
C35 C36 1.399(10) . ?
C36 C37 1.397(10) . ?
C36 C42 1.520(11) . ?
C37 C38 1.393(11) . ?
C37 C43 1.504(11) . ?
C38 C39 1.403(10) . ?
C38 C45 1.521(10) . ?
C39 C40 1.417(10) . ?
C39 C44 1.517(11) . ?
C40 C41 1.490(10) . ?
C41 H41A 0.9600 . ?
C41 H41B 0.9600 . ?
C41 H41C 0.9600 . ?
C42 H42A 0.9600 . ?
C42 H42B 0.9600 . ?
C42 H42C 0.9600 . ?
C43 H43A 0.9600 . ?
C43 H43B 0.9600 . ?
C43 H43C 0.9600 . ?
C44 H44A 0.9600 . ?
C44 H44B 0.9600 . ?
C44 H44C 0.9600 . ?
C45 H45A 0.9700 . ?
C45 H45B 0.9700 . ?
C46 C47 1.321(14) . ?
C46 H46 0.9300 . ?
C47 H47 0.9300 . ?
C49 C50 1.543(10) . ?
C50 C51 1.531(10) . ?
C51 C52 1.536(10) . ?
C53 C54 1.453(18) . ?
C53 H53A 0.9600 . ?
C53 H53B 0.9600 . ?
C53 H53C 0.9600 . ?
C54 C55 1.378(16) . ?
C54 H54A 0.9700 . ?
C54 H54B 0.9700 . ?
C55 C56 1.471(13) . ?
C55 H55A 0.9700 . ?
C55 H55B 0.9700 . ?
C57 C58 1.015(11) . ?
C56 H56A 0.9700 . ?
C56 H56B 0.9700 . ?
C59 C60 1.060(15) . ?
C49' C50' 1.545(10) . ?
C50' C51' 1.540(10) . ?
C51' C52' 1.545(10) . ?

loop_
_geom_torsion_atom_site_label_1
_geom_torsion_atom_site_label_2
_geom_torsion_atom_site_label_3
_geom_torsion_atom_site_label_4
_geom_torsion
_geom_torsion_site_symmetry_1
_geom_torsion_site_symmetry_2
_geom_torsion_site_symmetry_3
_geom_torsion_site_symmetry_4
_geom_torsion_publ_flag
C33 Ag3 Ag4 C57 45.3(3) . . . . ?
C59 Ag3 Ag4 C57 -131.9(4) . . . . ?
C33 Ag3 Ag4 C48 -138.3(3) . . . . ?
C59 Ag3 Ag4 C48 44.5(4) . . . . ?
C1 C2 C3 C4 -177.6(10) . . . . ?
C7 N1 C4 C3 -100.6(9) . . . . ?
C5 N1 C4 C3 75.5(10) . . . . ?
C2 C3 C4 N1 -174.4(12) . . . . ?
C7 N1 C5 C6 0.0(9) . . . . ?
C4 N1 C5 C6 -176.5(7) . . . . ?
N1 C5 C6 N2 -0.7(9) . . . . ?
C7 N2 C6 C5 1.3(9) . . . . ?
C8 N2 C6 C5 -173.1(7) . . . . ?
C6 N2 C7 N1 -1.2(7) . . . . ?
C8 N2 C7 N1 172.9(6) . . . . ?
C6 N2 C7 Ag1 176.8(5) . . . . ?
C8 N2 C7 Ag1 -9.1(10) . . . . ?
C5 N1 C7 N2 0.7(7) . . . . ?
C4 N1 C7 N2 177.4(6) . . . . ?
C5 N1 C7 Ag1 -177.4(5) . . . . ?
C4 N1 C7 Ag1 -0.7(9) . . . . ?
C27 Ag1 C7 N2 147(2) . . . . ?
C27 Ag1 C7 N1 -36(3) . . . . ?
C7 N2 C8 C9 41.6(9) . . . . ?
C6 N2 C8 C9 -144.8(7) . . . . ?
N2 C8 C9 C10 75.8(8) . . . . ?
N2 C8 C9 C14 -106.1(7) . . . . ?
C14 C9 C10 C11 -1.8(9) . . . . ?
C8 C9 C10 C11 176.3(5) . . . . ?
C14 C9 C10 C16 176.5(6) . . . . ?
C8 C9 C10 C16 -5.5(9) . . . . ?
C9 C10 C11 C12 1.9(9) . . . . ?
C16 C10 C11 C12 -176.4(6) . . . . ?
C9 C10 C11 C17 -178.2(6) . . . . ?
C16 C10 C11 C17 3.5(9) . . . . ?
C10 C11 C12 C13 -0.1(9) . . . . ?
C17 C11 C12 C13 -180.0(6) . . . . ?
C10 C11 C12 C19 179.9(5) . . . . ?
C17 C11 C12 C19 0.0(9) . . . . ?
C11 C12 C13 C14 -1.8(8) . . . . ?
C19 C12 C13 C14 178.2(5) . . . . ?
C11 C12 C13 C18 178.0(6) . . . . ?
C19 C12 C13 C18 -2.0(8) . . . . ?
C10 C9 C14 C13 -0.2(8) . . . . ?
C8 C9 C14 C13 -178.3(5) . . . . ?
C10 C9 C14 C15 179.8(6) . . . . ?
C8 C9 C14 C15 1.7(9) . . . . ?
C12 C13 C14 C9 2.0(8) . . . . ?
C18 C13 C14 C9 -177.8(5) . . . . ?
C12 C13 C14 C15 -178.0(5) . . . . ?
C18 C13 C14 C15 2.2(8) . . . . ?
C22 N3 C19 C12 36.9(9) . . . . ?
C20 N3 C19 C12 -147.1(6) . . . . ?
C13 C12 C19 N3 71.6(8) . . . . ?
C11 C12 C19 N3 -108.3(7) . . . . ?
C22 N3 C20 C21 -0.2(8) . . . . ?
C19 N3 C20 C21 -176.7(6) . . . . ?
N3 C20 C21 N4 0.6(8) . . . . ?
C22 N4 C21 C20 -0.8(8) . . . . ?
C23 N4 C21 C20 -178.5(6) . . . . ?
C21 N4 C22 N3 0.7(7) . . . . ?
C23 N4 C22 N3 178.4(6) . . . . ?
C21 N4 C22 Ag2 179.1(5) . . . . ?
C23 N4 C22 Ag2 -3.2(9) . . . . ?
C20 N3 C22 N4 -0.3(7) . . . . ?
C19 N3 C22 N4 176.2(6) . . . . ?
C20 N3 C22 Ag2 -178.7(5) . . . . ?
C19 N3 C22 Ag2 -2.2(9) . . . . ?
C29 Ag2 C22 N4 -48(3) . . . . ?
C29 Ag2 C22 N3 130(3) . . . . ?
C21 N4 C23 C24 -68.8(10) . . . . ?
C22 N4 C23 C24 113.9(9) . . . . ?
N4 C23 C24 C25 -63.3(14) . . . . ?
C23 C24 C25 C26 -177.8(11) . . . . ?
C7 Ag1 C27 C28 -164(2) . . . . ?
Ag1 C27 C28 N5 -144(30) . . . . ?
C22 Ag2 C29 C30 -50(5) . . . . ?
Ag2 C29 C30 N6 -3(10) . . . . ?
C33 N9 C31 C32 -0.1(9) . . . . ?
C56 N9 C31 C32 177.0(7) . . . . ?
N9 C31 C32 N10 -0.7(9) . . . . ?
C33 N10 C32 C31 1.2(9) . . . . ?
C34 N10 C32 C31 -179.1(7) . . . . ?
C31 N9 C33 N10 0.8(8) . . . . ?
C56 N9 C33 N10 -176.3(6) . . . . ?
C31 N9 C33 Ag3 -173.7(5) . . . . ?
C56 N9 C33 Ag3 9.2(9) . . . . ?
C32 N10 C33 N9 -1.2(8) . . . . ?
C34 N10 C33 N9 179.1(7) . . . . ?
C32 N10 C33 Ag3 173.1(5) . . . . ?
C34 N10 C33 Ag3 -6.5(11) . . . . ?
C59 Ag3 C33 N9 62(2) . . . . ?
Ag4 Ag3 C33 N9 -100.8(6) . . . . ?
C59 Ag3 C33 N10 -111(2) . . . . ?
Ag4 Ag3 C33 N10 86.1(6) . . . . ?
C33 N10 C34 C35 -32.5(11) . . . . ?
C32 N10 C34 C35 147.8(7) . . . . ?
N10 C34 C35 C40 -71.8(9) . . . . ?
N10 C34 C35 C36 110.6(8) . . . . ?
C40 C35 C36 C37 -1.5(10) . . . . ?
C34 C35 C36 C37 176.1(6) . . . . ?
C40 C35 C36 C42 177.0(7) . . . . ?
C34 C35 C36 C42 -5.5(10) . . . . ?
C35 C36 C37 C38 0.8(10) . . . . ?
C42 C36 C37 C38 -177.7(7) . . . . ?
C35 C36 C37 C43 180.0(7) . . . . ?
C42 C36 C37 C43 1.4(11) . . . . ?
C36 C37 C38 C39 1.9(10) . . . . ?
C43 C37 C38 C39 -177.3(7) . . . . ?
C36 C37 C38 C45 -175.1(6) . . . . ?
C43 C37 C38 C45 5.7(11) . . . . ?
C37 C38 C39 C40 -3.9(10) . . . . ?
C45 C38 C39 C40 173.1(6) . . . . ?
C37 C38 C39 C44 175.8(7) . . . . ?
C45 C38 C39 C44 -7.2(10) . . . . ?
C36 C35 C40 C39 -0.5(10) . . . . ?
C34 C35 C40 C39 -178.1(6) . . . . ?
C36 C35 C40 C41 -179.0(7) . . . . ?
C34 C35 C40 C41 3.4(10) . . . . ?
C38 C39 C40 C35 3.1(10) . . . . ?
C44 C39 C40 C35 -176.5(7) . . . . ?
C38 C39 C40 C41 -178.4(7) . . . . ?
C44 C39 C40 C41 2.0(11) . . . . ?
C48 N7 C45 C38 -36.1(14) . . . . ?
C46 N7 C45 C38 148.5(9) . . . . ?
C37 C38 C45 N7 -73.7(10) . . . . ?
C39 C38 C45 N7 109.2(9) . . . . ?
C48 N7 C46 C47 0.2(13) . . . . ?
C45 N7 C46 C47 176.2(10) . . . . ?
N7 C46 C47 N8 -0.8(13) . . . . ?
C48 N8 C47 C46 1.2(14) . . . . ?
C49' N8 C47 C46 173.7(14) . . . . ?
C49 N8 C47 C46 -175.6(10) . . . . ?
C46 N7 C48 N8 0.5(11) . . . . ?
C45 N7 C48 N8 -175.2(9) . . . . ?
C46 N7 C48 Ag4 -179.3(7) . . . . ?
C45 N7 C48 Ag4 5.0(14) . . . . ?
C47 N8 C48 N7 -1.1(12) . . . . ?
C49' N8 C48 N7 -173.4(13) . . . . ?
C49 N8 C48 N7 175.6(9) . . . . ?
C47 N8 C48 Ag4 178.7(8) . . . . ?
C49' N8 C48 Ag4 6.4(17) . . . . ?
C49 N8 C48 Ag4 -4.5(15) . . . . ?
C57 Ag4 C48 N7 -126(2) . . . . ?
Ag3 Ag4 C48 N7 77.6(9) . . . . ?
C57 Ag4 C48 N8 54(3) . . . . ?
Ag3 Ag4 C48 N8 -102.1(9) . . . . ?
C48 N8 C49 C50 99.5(15) . . . . ?
C47 N8 C49 C50 -84.0(16) . . . . ?
C49' N8 C49 C50 8(7) . . . . ?
N8 C49 C50 C51 179.7(13) . . . . ?
C49 C50 C51 C52 -109(2) . . . . ?
C53 C54 C55 C56 79.8(18) . . . . ?
C48 Ag4 C57 C58 79(4) . . . . ?
Ag3 Ag4 C57 C58 -123(3) . . . . ?
C33 N9 C56 C55 -117.7(10) . . . . ?
C31 N9 C56 C55 65.6(11) . . . . ?
C54 C55 C56 N9 50.9(17) . . . . ?
Ag4 C57 C58 N11 39(20) . . . . ?
C33 Ag3 C59 C60 28(3) . . . . ?
Ag4 Ag3 C59 C60 -167.9(13) . . . . ?
Ag3 C59 C60 N12 172(100) . . . . ?
C48 N8 C49' C50' -101(2) . . . . ?
C47 N8 C49' C50' 87(3) . . . . ?
C49 N8 C49' C50' -6(7) . . . . ?
N8 C49' C50' C51' -145(3) . . . . ?
C49' C50' C51' C52' 3(6) . . . . ?
